data_7111653
loop_
_publ_author_name
'Rotter, Christiane'
'Evangelisti, Camilla'
'Sch\"onberger, Stefanie'
'Klap\"otke, Thomas M.'
'Karaghiosoff, Konstantin'

_publ_section_title
;
 py2P2S7: a bis(pyridine)adduct stabilized phosphorus sulfide
;
_journal_issue 27
_journal_name_full 'Chemical Communications'
_journal_page_first 5024
_journal_page_last 5025
_journal_paper_doi 10.1039/c0cc00106f
_journal_volume 46
_journal_year 2010
_chemical_formula_moiety 'C10 H10 N2 P2 S7'
_chemical_formula_sum 'C10 H10 N2 P2 S7'
_chemical_formula_weight 444.63
_space_group_IT_number 14
_symmetry_cell_setting monoclinic
_symmetry_space_group_name_Hall '-P 2ybc'
_symmetry_space_group_name_H-M 'P 1 21/c 1'
_atom_sites_solution_hydrogens geom
_atom_sites_solution_primary direct
_atom_sites_solution_secondary difmap
_audit_creation_date 01-09-2009
_audit_creation_method SHELXL-97
_cell_angle_alpha 90.00
_cell_angle_beta 97.68(3)
_cell_angle_gamma 90.00
_cell_formula_units_Z 4
_cell_length_a 13.000(3)
_cell_length_b 8.0185(16)
_cell_length_c 17.332(4)
_cell_measurement_reflns_used 6173
_cell_measurement_temperature 200(2)
_cell_measurement_theta_max 25.350
_cell_measurement_theta_min 3.134
_cell_volume 1790.5(7)
_computing_cell_refinement 'HKL Scalepack (Otwinowski & Minor 1997)'
_computing_data_reduction 'HKL Denzo and Scalepack (Otwinowski & Minor 1997)'
_computing_structure_refinement 'SHELXL-97 (Sheldrick, 1997)'
_diffrn_ambient_temperature 200(2)
_diffrn_detector_area_resol_mean 9
_diffrn_measured_fraction_theta_full 0.998
_diffrn_measured_fraction_theta_max 0.998
_diffrn_measurement_device_type KappaCCD
_diffrn_measurement_method ' 95mm CCD camera on \k-goniostat'
_diffrn_radiation_monochromator graphite
_diffrn_radiation_source 'fine-focus sealed tube'
_diffrn_radiation_type MoK\a
_diffrn_radiation_wavelength 0.71073
_diffrn_reflns_av_R_equivalents 0.0617
_diffrn_reflns_av_sigmaI/netI 0.0528
_diffrn_reflns_limit_h_max 15
_diffrn_reflns_limit_h_min -15
_diffrn_reflns_limit_k_max 9
_diffrn_reflns_limit_k_min -9
_diffrn_reflns_limit_l_max 20
_diffrn_reflns_limit_l_min -20
_diffrn_reflns_number 11002
_diffrn_reflns_theta_full 25.29
_diffrn_reflns_theta_max 25.29
_diffrn_reflns_theta_min 3.14
_exptl_absorpt_coefficient_mu 1.051
_exptl_absorpt_correction_T_max 0.956
_exptl_absorpt_correction_T_min 0.880
_exptl_absorpt_correction_type numerical
_exptl_crystal_colour colourless
_exptl_crystal_density_diffrn 1.649
_exptl_crystal_density_method 'not measured'
_exptl_crystal_description block
_exptl_crystal_F_000 904
_exptl_crystal_size_max 0.179
_exptl_crystal_size_mid 0.101
_exptl_crystal_size_min 0.043
_refine_diff_density_max 0.375
_refine_diff_density_min -0.455
_refine_diff_density_rms 0.071
_refine_ls_extinction_method none
_refine_ls_goodness_of_fit_ref 1.052
_refine_ls_hydrogen_treatment constr
_refine_ls_matrix_type full
_refine_ls_number_parameters 190
_refine_ls_number_reflns 3259
_refine_ls_number_restraints 0
_refine_ls_restrained_S_all 1.052
_refine_ls_R_factor_all 0.0755
_refine_ls_R_factor_gt 0.0421
_refine_ls_shift/su_max 0.000
_refine_ls_shift/su_mean 0.000
_refine_ls_structure_factor_coef Fsqd
_refine_ls_weighting_details 'calc w=1/[\s^2^(Fo^2^)+(0.0372P)^2^+1.1655P] where P=(Fo^2^+2Fc^2^)/3'
_refine_ls_weighting_scheme calc
_refine_ls_wR_factor_gt 0.0888
_refine_ls_wR_factor_ref 0.0980
_reflns_number_gt 2316
_reflns_number_total 3259
_reflns_threshold_expression >2\s(I)
_cod_data_source_file C0CC00106Fsup1.cif
_cod_data_source_block v1
_cod_original_cell_volume 1790.5(6)
_cod_original_sg_symbol_Hall ' -P 2ybc'
_cod_original_sg_symbol_H-M P21/c
_cod_original_formula_sum ' C10 H10 N2 P2 S7'
_cod_database_code 7111653

loop_
_symmetry_equiv_pos_as_xyz
'x, y, z'
'-x, y+1/2, -z+1/2'
'-x, -y, -z'
'x, -y-1/2, z-1/2'

loop_
_atom_site_label
_atom_site_type_symbol
_atom_site_fract_x
_atom_site_fract_y
_atom_site_fract_z
_atom_site_U_iso_or_equiv
_atom_site_adp_type
_atom_site_occupancy
_atom_site_symmetry_multiplicity
_atom_site_calc_flag
_atom_site_refinement_flags
P2 P 0.33236(7) 0.22115(13) 0.20630(5) 0.0349(2) Uani 1 1 d .
S5 S 0.20404(7) 0.07077(14) 0.22363(6) 0.0450(3) Uani 1 1 d .
S3 S 0.30611(7) -0.18613(13) 0.36287(6) 0.0443(3) Uani 1 1 d .
S7 S 0.26992(9) 0.43773(14) 0.18179(6) 0.0521(3) Uani 1 1 d .
S4 S 0.26495(9) -0.16218(13) 0.24424(6) 0.0518(3) Uani 1 1 d .
S2 S 0.22155(8) -0.33796(14) 0.51255(6) 0.0482(3) Uani 1 1 d .
P1 P 0.16955(7) -0.26182(13) 0.40838(6) 0.0361(2) Uani 1 1 d .
S1 S 0.07195(8) -0.37887(15) 0.33473(6) 0.0539(3) Uani 1 1 d .
S6 S 0.43214(8) 0.11378(15) 0.15033(6) 0.0511(3) Uani 1 1 d .
N1 N 0.1127(2) -0.0506(4) 0.41997(16) 0.0345(7) Uani 1 1 d .
N2 N 0.3923(2) 0.2313(4) 0.31011(15) 0.0316(7) Uani 1 1 d .
C1 C 0.0328(3) 0.0058(6) 0.3705(2) 0.0470(10) Uani 1 1 d .
H1 H 0.0025 -0.0633 0.3290 0.056 Uiso 1 1 calc R
C10 C 0.4804(3) 0.1492(5) 0.3340(2) 0.0381(9) Uani 1 1 d .
H10 H 0.5140 0.0893 0.2972 0.046 Uiso 1 1 calc R
C9 C 0.5229(3) 0.1499(5) 0.4102(2) 0.0484(11) Uani 1 1 d .
H9 H 0.5849 0.0895 0.4266 0.058 Uiso 1 1 calc R
C7 C 0.3854(3) 0.3234(6) 0.4382(2) 0.0507(11) Uani 1 1 d .
H7 H 0.3514 0.3854 0.4741 0.061 Uiso 1 1 calc R
C8 C 0.4751(3) 0.2389(6) 0.4632(2) 0.0509(11) Uani 1 1 d .
H8 H 0.5040 0.2416 0.5165 0.061 Uiso 1 1 calc R
C6 C 0.3449(3) 0.3182(5) 0.3613(2) 0.0414(9) Uani 1 1 d .
H6 H 0.2825 0.3768 0.3440 0.050 Uiso 1 1 calc R
C2 C -0.0058(3) 0.1627(6) 0.3791(3) 0.0593(12) Uani 1 1 d .
H2 H -0.0620 0.2026 0.3432 0.071 Uiso 1 1 calc R
C5 C 0.1545(3) 0.0473(5) 0.4792(2) 0.0487(10) Uani 1 1 d .
H5 H 0.2110 0.0065 0.5146 0.058 Uiso 1 1 calc R
C3 C 0.0361(3) 0.2618(6) 0.4391(3) 0.0543(11) Uani 1 1 d .
H3 H 0.0088 0.3700 0.4456 0.065 Uiso 1 1 calc R
C4 C 0.1173(3) 0.2040(6) 0.4896(3) 0.0565(11) Uani 1 1 d .
H4 H 0.1479 0.2716 0.5316 0.068 Uiso 1 1 calc R

loop_
_atom_site_aniso_label
_atom_site_aniso_U_11
_atom_site_aniso_U_22
_atom_site_aniso_U_33
_atom_site_aniso_U_23
_atom_site_aniso_U_13
_atom_site_aniso_U_12
P2 0.0351(5) 0.0416(6) 0.0274(5) 0.0036(4) 0.0020(4) -0.0027(4)
S5 0.0328(5) 0.0567(7) 0.0444(6) 0.0067(5) 0.0005(4) -0.0083(4)
S3 0.0329(5) 0.0491(7) 0.0519(6) 0.0091(5) 0.0095(4) 0.0011(4)
S7 0.0621(7) 0.0442(7) 0.0468(6) 0.0130(5) -0.0041(5) 0.0042(5)
S4 0.0700(7) 0.0426(6) 0.0461(6) -0.0035(5) 0.0195(5) -0.0089(5)
S2 0.0520(6) 0.0490(7) 0.0425(6) 0.0100(5) 0.0027(5) 0.0096(5)
P1 0.0338(5) 0.0363(6) 0.0385(5) 0.0032(4) 0.0065(4) -0.0008(4)
S1 0.0557(7) 0.0545(7) 0.0503(7) -0.0052(5) 0.0024(5) -0.0168(5)
S6 0.0524(6) 0.0713(8) 0.0321(5) -0.0028(5) 0.0148(4) 0.0000(5)
N1 0.0307(15) 0.0364(19) 0.0370(18) 0.0063(15) 0.0062(13) 0.0025(13)
N2 0.0310(15) 0.0389(18) 0.0245(15) 0.0007(13) 0.0026(12) 0.0024(13)
C1 0.043(2) 0.056(3) 0.040(2) 0.004(2) -0.0008(18) 0.009(2)
C10 0.0332(19) 0.043(2) 0.038(2) -0.0025(18) 0.0037(16) 0.0032(17)
C9 0.039(2) 0.066(3) 0.036(2) -0.004(2) -0.0095(17) 0.015(2)
C7 0.056(3) 0.065(3) 0.032(2) -0.009(2) 0.0067(19) 0.011(2)
C8 0.055(3) 0.062(3) 0.032(2) -0.006(2) -0.0056(18) 0.006(2)
C6 0.038(2) 0.048(3) 0.039(2) -0.0004(18) 0.0069(17) 0.0085(18)
C2 0.054(3) 0.067(3) 0.056(3) 0.016(3) 0.004(2) 0.018(2)
C5 0.051(2) 0.046(3) 0.047(2) -0.002(2) -0.003(2) 0.001(2)
C3 0.064(3) 0.047(3) 0.057(3) 0.011(2) 0.026(2) 0.011(2)
C4 0.066(3) 0.047(3) 0.057(3) -0.008(2) 0.005(2) 0.004(2)

loop_
_atom_type_symbol
_atom_type_description
_atom_type_scat_dispersion_real
_atom_type_scat_dispersion_imag
_atom_type_scat_source
C C 0.0033 0.0016 'International Tables Vol C Tables 4.2.6.8 and 6.1.1.4'
H H 0.0000 0.0000 'International Tables Vol C Tables 4.2.6.8 and 6.1.1.4'
N N 0.0061 0.0033 'International Tables Vol C Tables 4.2.6.8 and 6.1.1.4'
Na Na 0.0362 0.0249 'International Tables Vol C Tables 4.2.6.8 and 6.1.1.4'
P P 0.1023 0.0942 'International Tables Vol C Tables 4.2.6.8 and 6.1.1.4'
S S 0.1246 0.1234 'International Tables Vol C Tables 4.2.6.8 and 6.1.1.4'
Cl Cl 0.1484 0.1585 'International Tables Vol C Tables 4.2.6.8 and 6.1.1.4'

loop_
_geom_angle_atom_site_label_1
_geom_angle_atom_site_label_2
_geom_angle_atom_site_label_3
_geom_angle
N2 P2 S6 106.45(10)
N2 P2 S7 106.31(11)
S6 P2 S7 125.51(7)
N2 P2 S5 97.11(10)
S6 P2 S5 114.51(7)
S7 P2 S5 103.11(6)
S4 S5 P2 104.60(6)
S4 S3 P1 106.16(6)
S5 S4 S3 107.60(6)
N1 P1 S1 106.19(11)
N1 P1 S2 106.18(10)
S1 P1 S2 125.59(7)
N1 P1 S3 98.21(10)
S1 P1 S3 113.79(6)
S2 P1 S3 103.35(6)
C1 N1 C5 119.4(4)
C1 N1 P1 121.5(3)
C5 N1 P1 119.0(3)
C10 N2 C6 120.0(3)
C10 N2 P2 120.5(2)
C6 N2 P2 119.5(2)
N1 C1 C2 120.4(4)
N1 C1 H1 119.8
C2 C1 H1 119.8
N2 C10 C9 121.2(3)
N2 C10 H10 119.4
C9 C10 H10 119.4
C10 C9 C8 119.3(4)
C10 C9 H9 120.4
C8 C9 H9 120.3
C6 C7 C8 119.7(4)
C6 C7 H7 120.1
C8 C7 H7 120.1
C7 C8 C9 119.1(4)
C7 C8 H8 120.4
C9 C8 H8 120.4
N2 C6 C7 120.6(3)
N2 C6 H6 119.7
C7 C6 H6 119.7
C3 C2 C1 120.3(4)
C3 C2 H2 119.9
C1 C2 H2 119.9
N1 C5 C4 121.5(4)
N1 C5 H5 119.2
C4 C5 H5 119.2
C4 C3 C2 119.3(4)
C4 C3 H3 120.4
C2 C3 H3 120.4
C3 C4 C5 119.1(4)
C3 C4 H4 120.5
C5 C4 H4 120.5

loop_
_geom_bond_atom_site_label_1
_geom_bond_atom_site_label_2
_geom_bond_distance
P2 N2 1.864(3)
P2 S6 1.9239(14)
P2 S7 1.9399(15)
P2 S5 2.1121(13)
S5 S4 2.0416(16)
S3 S4 2.0633(16)
S3 P1 2.1252(13)
S2 P1 1.9398(15)
P1 N1 1.869(3)
P1 S1 1.9203(15)
N1 C1 1.335(5)
N1 C5 1.348(5)
N2 C10 1.339(4)
N2 C6 1.342(4)
C1 C2 1.370(6)
C1 H1 0.9500
C10 C9 1.361(5)
C10 H10 0.9500
C9 C8 1.375(5)
C9 H9 0.9500
C7 C6 1.365(5)
C7 C8 1.369(5)
C7 H7 0.9500
C8 H8 0.9500
C6 H6 0.9500
C2 C3 1.363(6)
C2 H2 0.9500
C5 C4 1.366(6)
C5 H5 0.9500
C3 C4 1.360(6)
C3 H3 0.9500
C4 H4 0.9500

loop_
_geom_torsion_atom_site_label_1
_geom_torsion_atom_site_label_2
_geom_torsion_atom_site_label_3
_geom_torsion_atom_site_label_4
_geom_torsion
N2 P2 S5 S4 -74.15(11)
S6 P2 S5 S4 37.60(8)
S7 P2 S5 S4 177.21(6)
P2 S5 S4 S3 90.88(7)
P1 S3 S4 S5 84.89(7)
S4 S3 P1 N1 -85.75(11)
S4 S3 P1 S1 26.06(9)
S4 S3 P1 S2 165.37(6)
S1 P1 N1 C1 -13.6(3)
S2 P1 N1 C1 -149.2(3)
S3 P1 N1 C1 104.2(3)
S1 P1 N1 C5 167.2(3)
S2 P1 N1 C5 31.5(3)
S3 P1 N1 C5 -75.0(3)
S6 P2 N2 C10 -9.7(3)
S7 P2 N2 C10 -145.5(3)
S5 P2 N2 C10 108.6(3)
S6 P2 N2 C6 172.1(3)
S7 P2 N2 C6 36.2(3)
S5 P2 N2 C6 -69.7(3)
C5 N1 C1 C2 0.9(5)
P1 N1 C1 C2 -178.4(3)
C6 N2 C10 C9 0.9(6)
P2 N2 C10 C9 -177.3(3)
N2 C10 C9 C8 -1.1(6)
C6 C7 C8 C9 0.0(7)
C10 C9 C8 C7 0.6(7)
C10 N2 C6 C7 -0.3(6)
P2 N2 C6 C7 177.9(3)
C8 C7 C6 N2 -0.1(6)
N1 C1 C2 C3 -1.0(6)
C1 N1 C5 C4 -0.5(6)
P1 N1 C5 C4 178.8(3)
C1 C2 C3 C4 0.8(6)
C2 C3 C4 C5 -0.5(6)
N1 C5 C4 C3 0.3(6)
